data_4502756
loop_
_publ_author_name
'Zhang, Huabin'
'Li, Ning'
'Tian, Chongbin'
'Liu, Tianfu'
'Du, Fenglei'
'Lin, Ping'
'Li, Zhihua'
'Du, Shaowu'

_publ_section_title
;
 Unusual High Thermal Stability within a Series of Novel Lanthanide TATB
 Frameworks: Synthesis, Structure, and Properties
 (TATB&#x00A0;=&#x00A0;4,4&#x2032;,4&#x2033;-s-Triazine-2,4,6-triyl-tribenzoate)
;
_journal_issue 2
_journal_name_full 'Crystal Growth &amp; Design'
_journal_page_first 670
_journal_paper_doi 10.1021/cg2008655
_journal_volume 12
_journal_year 2012
_chemical_formula_moiety 'C24 H12 Ho N3 O7'
_chemical_formula_sum 'C24 H12 Ho N3 O7'
_chemical_formula_weight 619.30
_chemical_name_systematic
; 
 ? 
;
_space_group_IT_number 70
_symmetry_cell_setting orthorhombic
_symmetry_space_group_name_Hall '-F 2uv 2vw'
_symmetry_space_group_name_H-M 'F d d d :2'
_atom_sites_solution_hydrogens geom
_atom_sites_solution_primary direct
_atom_sites_solution_secondary difmap
_audit_creation_method SHELXL-97
_cell_angle_alpha 90.00
_cell_angle_beta 90.00
_cell_angle_gamma 90.00
_cell_formula_units_Z 32
_cell_length_a 22.154(9)
_cell_length_b 28.577(11)
_cell_length_c 29.053(12)
_cell_measurement_reflns_used 8882
_cell_measurement_temperature 293(2)
_cell_measurement_theta_max 27.5089
_cell_measurement_theta_min 3.137
_cell_volume 18393(13)
_computing_structure_refinement 'SHELXL-97 (Sheldrick, 1997)'
_computing_structure_solution 'SHELXS-97 (Sheldrick, 1990)'
_diffrn_ambient_temperature 293(2)
_diffrn_measured_fraction_theta_full 0.997
_diffrn_measured_fraction_theta_max 0.997
_diffrn_measurement_device_type
;
Mercury70 (2x2 bin mode)
;
_diffrn_measurement_method CCD_Profile_fitting
_diffrn_radiation_monochromator graphite
_diffrn_radiation_source 'fine-focus sealed tube'
_diffrn_radiation_type MoK\a
_diffrn_radiation_wavelength 0.71073
_diffrn_reflns_av_R_equivalents 0.0940
_diffrn_reflns_av_sigmaI/netI 0.0579
_diffrn_reflns_limit_h_max 26
_diffrn_reflns_limit_h_min -26
_diffrn_reflns_limit_k_max 33
_diffrn_reflns_limit_k_min -33
_diffrn_reflns_limit_l_max 34
_diffrn_reflns_limit_l_min -34
_diffrn_reflns_number 28361
_diffrn_reflns_theta_full 25.00
_diffrn_reflns_theta_max 25.00
_diffrn_reflns_theta_min 2.93
_exptl_absorpt_coefficient_mu 3.492
_exptl_absorpt_correction_T_max 1.0
_exptl_absorpt_correction_T_min 0.7904
_exptl_absorpt_correction_type multi-scan
_exptl_absorpt_process_details '(SADABS; Bruker, 2000)'
_exptl_crystal_colour pink
_exptl_crystal_density_diffrn 1.789
_exptl_crystal_density_method 'not measured'
_exptl_crystal_description prism
_exptl_crystal_F_000 9600
_exptl_crystal_size_max 0.15
_exptl_crystal_size_mid 0.15
_exptl_crystal_size_min 0.1
_refine_diff_density_max 1.656
_refine_diff_density_min -0.997
_refine_diff_density_rms 0.181
_refine_ls_extinction_method none
_refine_ls_goodness_of_fit_ref 1.169
_refine_ls_hydrogen_treatment constr
_refine_ls_matrix_type full
_refine_ls_number_parameters 316
_refine_ls_number_reflns 4046
_refine_ls_number_restraints 0
_refine_ls_restrained_S_all 1.169
_refine_ls_R_factor_all 0.0806
_refine_ls_R_factor_gt 0.0703
_refine_ls_shift/su_max 0.001
_refine_ls_shift/su_mean 0.000
_refine_ls_structure_factor_coef Fsqd
_refine_ls_weighting_details 'calc w=1/[\s^2^(Fo^2^)+(0.0362P)^2^+1343.1763P] where P=(Fo^2^+2Fc^2^)/3'
_refine_ls_weighting_scheme calc
_refine_ls_wR_factor_gt 0.1471
_refine_ls_wR_factor_ref 0.1524
_reflns_number_gt 3625
_reflns_number_total 4046
_reflns_threshold_expression >2sigma(I)
_cod_data_source_file cg2008655_si_003.cif
_cod_data_source_block 6
_cod_depositor_comments
;
The following automatic conversions were performed:

'_exptl_absorpt_correction_type' value 'Multi-scan' changed to
'multi-scan' according to
/home/saulius/struct/CIF-dictionaries/cif_core.dic dictionary named
'cif_core.dic' version 2.4.1 from 2010-06-29.

Automatic conversion script
Id: cif_fix_values 1715 2011-07-08 13:25:40Z adriana 
;
_cod_original_cell_volume 18394(12)
_cod_original_sg_symbol_H-M Fddd
_cod_database_code 4502756

loop_
_symmetry_equiv_pos_as_xyz
'x, y, z'
'-x+3/4, -y+3/4, z'
'-x+3/4, y, -z+3/4'
'x, -y+3/4, -z+3/4'
'x, y+1/2, z+1/2'
'-x+3/4, -y+5/4, z+1/2'
'-x+3/4, y+1/2, -z+5/4'
'x, -y+5/4, -z+5/4'
'x+1/2, y, z+1/2'
'-x+5/4, -y+3/4, z+1/2'
'-x+5/4, y, -z+5/4'
'x+1/2, -y+3/4, -z+5/4'
'x+1/2, y+1/2, z'
'-x+5/4, -y+5/4, z'
'-x+5/4, y+1/2, -z+3/4'
'x+1/2, -y+5/4, -z+3/4'
'-x, -y, -z'
'x-3/4, y-3/4, -z'
'x-3/4, -y, z-3/4'
'-x, y-3/4, z-3/4'
'-x, -y+1/2, -z+1/2'
'x-3/4, y-1/4, -z+1/2'
'x-3/4, -y+1/2, z-1/4'
'-x, y-1/4, z-1/4'
'-x+1/2, -y, -z+1/2'
'x-1/4, y-3/4, -z+1/2'
'x-1/4, -y, z-1/4'
'-x+1/2, y-3/4, z-1/4'
'-x+1/2, -y+1/2, -z'
'x-1/4, y-1/4, -z'
'x-1/4, -y+1/2, z-3/4'
'-x+1/2, y-1/4, z-3/4'

loop_
_atom_site_label
_atom_site_type_symbol
_atom_site_fract_x
_atom_site_fract_y
_atom_site_fract_z
_atom_site_U_iso_or_equiv
_atom_site_adp_type
_atom_site_occupancy
_atom_site_symmetry_multiplicity
_atom_site_calc_flag
_atom_site_refinement_flags
Ho1 Ho 1.05500(2) 0.721384(16) -0.297163(18) 0.02476(18) Uani 1 1 d .
N1 N 1.5096(4) 0.7606(3) -0.1708(4) 0.034(2) Uani 1 1 d .
N2 N 1.4443(5) 0.7924(3) -0.2281(4) 0.039(3) Uani 1 1 d .
N3 N 1.4208(4) 0.7200(3) -0.1926(3) 0.036(2) Uani 1 1 d .
C1 C 1.5301(6) 0.5762(4) -0.0403(4) 0.034(3) Uani 1 1 d .
C2 C 1.5166(5) 0.6133(4) -0.0761(4) 0.032(3) Uani 1 1 d .
C3 C 1.5516(5) 0.6532(4) -0.0777(4) 0.031(3) Uani 1 1 d .
H3A H 1.5844 0.6563 -0.0579 0.038 Uiso 1 1 calc R
C4 C 1.5383(5) 0.6887(4) -0.1084(4) 0.033(3) Uani 1 1 d .
H4A H 1.5632 0.7149 -0.1101 0.040 Uiso 1 1 calc R
C5 C 1.4880(5) 0.6856(4) -0.1369(4) 0.029(2) Uani 1 1 d .
C6 C 1.4540(5) 0.6449(4) -0.1355(5) 0.037(3) Uani 1 1 d .
H6A H 1.4214 0.6417 -0.1554 0.044 Uiso 1 1 calc R
C7 C 1.4672(5) 0.6093(4) -0.1056(4) 0.035(3) Uani 1 1 d .
H7A H 1.4433 0.5826 -0.1050 0.042 Uiso 1 1 calc R
C8 C 1.4716(5) 0.7238(4) -0.1688(4) 0.027(2) Uani 1 1 d .
C9 C 1.4937(5) 0.7929(4) -0.2017(4) 0.034(3) Uani 1 1 d .
C10 C 1.5338(5) 0.8341(4) -0.2051(4) 0.033(3) Uani 1 1 d .
C11 C 1.5868(5) 0.8359(4) -0.1795(4) 0.038(3) Uani 1 1 d .
H11A H 1.5957 0.8119 -0.1590 0.045 Uiso 1 1 calc R
C12 C 1.6264(5) 0.8732(4) -0.1842(4) 0.037(3) Uani 1 1 d .
H12A H 1.6619 0.8738 -0.1671 0.045 Uiso 1 1 calc R
C13 C 1.6133(5) 0.9093(4) -0.2140(4) 0.037(3) Uani 1 1 d .
C14 C 1.5598(6) 0.9082(5) -0.2393(5) 0.053(4) Uani 1 1 d .
H14A H 1.5505 0.9326 -0.2593 0.063 Uiso 1 1 calc R
C15 C 1.5213(6) 0.8714(5) -0.2346(5) 0.052(4) Uani 1 1 d .
H15A H 1.4856 0.8712 -0.2515 0.062 Uiso 1 1 calc R
C16 C 1.6587(6) 0.9475(4) -0.2209(4) 0.036(3) Uani 1 1 d .
C17 C 1.4093(5) 0.7546(4) -0.2223(4) 0.033(3) Uani 1 1 d .
C18 C 1.3543(5) 0.7503(4) -0.2505(4) 0.033(3) Uani 1 1 d .
C19 C 1.3487(6) 0.7757(4) -0.2913(4) 0.042(3) Uani 1 1 d .
H19A H 1.3780 0.7975 -0.2994 0.051 Uiso 1 1 calc R
C20 C 1.2991(5) 0.7683(4) -0.3200(4) 0.038(3) Uani 1 1 d .
H20A H 1.2963 0.7839 -0.3480 0.046 Uiso 1 1 calc R
C21 C 1.2536(5) 0.7374(4) -0.3063(4) 0.027(2) Uani 1 1 d .
C22 C 1.2586(5) 0.7138(4) -0.2653(4) 0.037(3) Uani 1 1 d .
H22A H 1.2278 0.6940 -0.2556 0.045 Uiso 1 1 calc R
C23 C 1.3095(6) 0.7197(5) -0.2383(4) 0.042(3) Uani 1 1 d .
H23A H 1.3134 0.7024 -0.2113 0.051 Uiso 1 1 calc R
C24 C 1.1998(5) 0.7296(4) -0.3363(4) 0.028(2) Uani 1 1 d .
O1 O 1.5688(4) 0.5856(3) -0.0094(3) 0.042(2) Uani 1 1 d .
O2 O 1.5014(4) 0.5388(3) -0.0410(3) 0.041(2) Uani 1 1 d .
O3 O 1.7081(4) 0.9443(3) -0.1999(3) 0.044(2) Uani 1 1 d .
O4 O 1.6440(4) 0.9807(3) -0.2481(3) 0.048(2) Uani 1 1 d .
O5 O 1.2034(4) 0.7419(3) -0.3775(3) 0.039(2) Uani 1 1 d .
O6 O 1.1535(3) 0.7098(3) -0.3179(3) 0.037(2) Uani 1 1 d .
O7W O 1.0592(5) 0.6421(3) -0.3318(4) 0.070(3) Uani 1 1 d .

loop_
_atom_site_aniso_label
_atom_site_aniso_U_11
_atom_site_aniso_U_22
_atom_site_aniso_U_33
_atom_site_aniso_U_23
_atom_site_aniso_U_13
_atom_site_aniso_U_12
Ho1 0.0250(3) 0.0205(3) 0.0288(3) 0.0019(2) 0.0002(2) -0.0025(2)
N1 0.034(6) 0.026(5) 0.043(6) 0.009(4) -0.007(5) -0.009(4)
N2 0.033(6) 0.037(6) 0.046(6) 0.012(5) -0.018(5) -0.014(5)
N3 0.033(5) 0.031(5) 0.043(6) 0.012(5) -0.014(5) -0.015(4)
C1 0.042(7) 0.019(6) 0.041(7) 0.003(5) 0.018(6) 0.004(5)
C2 0.042(7) 0.014(5) 0.040(7) 0.001(5) 0.002(6) 0.001(5)
C3 0.035(6) 0.022(6) 0.037(7) 0.009(5) -0.013(6) -0.003(5)
C4 0.029(6) 0.028(6) 0.042(7) 0.012(5) -0.009(5) -0.010(5)
C5 0.031(6) 0.027(6) 0.029(6) 0.007(5) -0.007(5) -0.006(5)
C6 0.030(6) 0.024(6) 0.057(8) 0.009(5) -0.019(6) -0.006(5)
C7 0.030(6) 0.019(5) 0.056(8) 0.010(5) -0.002(6) -0.014(5)
C8 0.029(6) 0.021(5) 0.031(6) 0.004(5) -0.013(5) -0.004(5)
C9 0.025(6) 0.029(6) 0.048(7) 0.017(5) -0.008(6) -0.013(5)
C10 0.038(7) 0.024(6) 0.036(6) 0.010(5) -0.011(6) -0.007(5)
C11 0.035(7) 0.027(6) 0.051(8) 0.011(6) -0.019(6) -0.010(5)
C12 0.025(6) 0.037(7) 0.050(8) 0.013(6) -0.016(6) -0.010(5)
C13 0.025(6) 0.038(7) 0.049(8) 0.007(6) -0.003(6) -0.011(5)
C14 0.036(7) 0.056(8) 0.067(10) 0.041(8) -0.024(7) -0.022(7)
C15 0.041(8) 0.042(7) 0.072(10) 0.035(7) -0.030(7) -0.016(6)
C16 0.033(7) 0.032(6) 0.043(7) 0.012(5) -0.010(6) -0.006(5)
C17 0.037(7) 0.025(6) 0.037(7) 0.008(5) -0.007(5) -0.009(5)
C18 0.029(6) 0.034(6) 0.037(7) 0.017(5) -0.011(5) -0.007(5)
C19 0.034(7) 0.045(7) 0.047(8) 0.016(6) -0.015(6) -0.010(6)
C20 0.032(7) 0.045(7) 0.038(7) 0.012(6) -0.007(6) -0.002(6)
C21 0.026(6) 0.031(6) 0.026(6) 0.000(5) -0.001(5) -0.001(5)
C22 0.026(6) 0.051(8) 0.034(7) 0.009(6) -0.001(5) -0.022(6)
C23 0.042(7) 0.052(8) 0.033(7) 0.019(6) -0.015(6) -0.010(6)
C24 0.027(6) 0.032(6) 0.025(6) -0.004(5) 0.001(5) -0.005(5)
O1 0.049(6) 0.038(5) 0.038(5) 0.019(4) 0.006(4) 0.000(4)
O2 0.060(6) 0.017(4) 0.045(5) 0.005(4) 0.006(5) -0.010(4)
O3 0.034(5) 0.050(5) 0.048(5) 0.007(4) -0.005(4) -0.018(4)
O4 0.037(5) 0.043(5) 0.065(6) 0.025(5) -0.003(5) -0.016(4)
O5 0.037(5) 0.056(5) 0.023(4) 0.000(4) -0.001(4) -0.010(4)
O6 0.018(4) 0.057(6) 0.037(5) 0.001(4) -0.003(4) 0.000(4)
O7W 0.086(8) 0.037(5) 0.089(8) -0.027(5) 0.014(7) 0.003(5)

loop_
_atom_type_symbol
_atom_type_description
_atom_type_scat_dispersion_real
_atom_type_scat_dispersion_imag
_atom_type_scat_source
C C 0.0033 0.0016 'International Tables Vol C Tables 4.2.6.8 and 6.1.1.4'
H H 0.0000 0.0000 'International Tables Vol C Tables 4.2.6.8 and 6.1.1.4'
N N 0.0061 0.0033 'International Tables Vol C Tables 4.2.6.8 and 6.1.1.4'
O O 0.0106 0.0060 'International Tables Vol C Tables 4.2.6.8 and 6.1.1.4'
Ho Ho -0.2175 4.6783 'International Tables Vol C Tables 4.2.6.8 and 6.1.1.4'

loop_
_geom_angle_atom_site_label_1
_geom_angle_atom_site_label_2
_geom_angle_atom_site_label_3
_geom_angle
_geom_angle_site_symmetry_1
_geom_angle_site_symmetry_3
O5 Ho1 O4 119.2(3) 11_653 2_765
O5 Ho1 O3 88.5(3) 11_653 22_554
O4 Ho1 O3 134.0(3) 2_765 22_554
O5 Ho1 O6 82.1(3) 11_653 .
O4 Ho1 O6 77.2(3) 2_765 .
O3 Ho1 O6 146.9(3) 22_554 .
O5 Ho1 O2 79.4(3) 11_653 28_765
O4 Ho1 O2 73.6(3) 2_765 28_765
O3 Ho1 O2 77.1(3) 22_554 28_765
O6 Ho1 O2 131.2(3) . 28_765
O5 Ho1 O1 150.3(3) 11_653 16_454
O4 Ho1 O1 85.1(3) 2_765 16_454
O3 Ho1 O1 85.0(3) 22_554 16_454
O6 Ho1 O1 87.7(3) . 16_454
O2 Ho1 O1 126.8(3) 28_765 16_454
O5 Ho1 O7W 81.2(4) 11_653 .
O4 Ho1 O7W 141.7(4) 2_765 .
O3 Ho1 O7W 73.2(4) 22_554 .
O6 Ho1 O7W 74.1(3) . .
O2 Ho1 O7W 144.7(4) 28_765 .
O1 Ho1 O7W 69.1(4) 16_454 .
O5 Ho1 O2 149.4(3) 11_653 16_454
O4 Ho1 O2 72.8(3) 2_765 16_454
O3 Ho1 O2 66.8(3) 22_554 16_454
O6 Ho1 O2 128.4(3) . 16_454
O2 Ho1 O2 77.8(3) 28_765 16_454
O1 Ho1 O2 49.3(3) 16_454 16_454
O7W Ho1 O2 106.7(3) . 16_454
O5 Ho1 C1 159.7(3) 11_653 16_454
O4 Ho1 C1 80.2(3) 2_765 16_454
O3 Ho1 C1 72.5(3) 22_554 16_454
O6 Ho1 C1 109.9(3) . 16_454
O2 Ho1 C1 102.6(3) 28_765 16_454
O1 Ho1 C1 24.7(3) 16_454 16_454
O7W Ho1 C1 86.3(4) . 16_454
O2 Ho1 C1 24.8(3) 16_454 16_454
C9 N1 C8 113.8(9) . .
C9 N2 C17 114.3(10) . .
C8 N3 C17 116.0(9) . .
O2 C1 O1 122.4(11) . .
O2 C1 C2 119.4(12) . .
O1 C1 C2 118.1(10) . .
O2 C1 Ho1 73.2(7) . 16_554
O1 C1 Ho1 50.1(5) . 16_554
C2 C1 Ho1 162.9(8) . 16_554
C3 C2 C7 119.3(10) . .
C3 C2 C1 119.4(11) . .
C7 C2 C1 121.2(10) . .
C2 C3 C4 120.5(11) . .
C3 C4 C5 120.5(10) . .
C6 C5 C4 118.1(10) . .
C6 C5 C8 120.4(10) . .
C4 C5 C8 121.5(10) . .
C7 C6 C5 121.8(11) . .
C6 C7 C2 119.7(10) . .
N3 C8 N1 124.9(10) . .
N3 C8 C5 118.4(9) . .
N1 C8 C5 116.8(9) . .
N1 C9 N2 126.4(10) . .
N1 C9 C10 116.0(10) . .
N2 C9 C10 117.5(10) . .
C11 C10 C15 117.9(11) . .
C11 C10 C9 120.0(10) . .
C15 C10 C9 122.1(11) . .
C12 C11 C10 120.7(11) . .
C13 C12 C11 120.2(11) . .
C12 C13 C14 119.6(11) . .
C12 C13 C16 119.2(10) . .
C14 C13 C16 121.1(11) . .
C15 C14 C13 119.8(11) . .
C14 C15 C10 121.8(12) . .
O3 C16 O4 125.3(11) . .
O3 C16 C13 117.8(10) . .
O4 C16 C13 116.9(11) . .
N3 C17 N2 124.5(11) . .
N3 C17 C18 117.0(10) . .
N2 C17 C18 118.5(10) . .
C23 C18 C19 119.1(11) . .
C23 C18 C17 120.6(10) . .
C19 C18 C17 120.2(10) . .
C20 C19 C18 120.0(11) . .
C19 C20 C21 119.6(11) . .
C22 C21 C20 119.9(10) . .
C22 C21 C24 119.8(10) . .
C20 C21 C24 120.3(10) . .
C21 C22 C23 119.9(11) . .
C18 C23 C22 121.5(11) . .
O5 C24 O6 124.9(10) . .
O5 C24 C21 117.7(10) . .
O6 C24 C21 117.4(10) . .
C1 O1 Ho1 105.3(7) . 16_554
C1 O2 Ho1 175.7(9) . 32_756
C1 O2 Ho1 82.1(7) . 16_554
Ho1 O2 Ho1 102.2(3) 32_756 16_554
C16 O3 Ho1 140.8(8) . 26_664
C16 O4 Ho1 135.0(8) . 2_765
C24 O5 Ho1 147.7(8) . 11_653
C24 O6 Ho1 143.7(8) . .

loop_
_geom_bond_atom_site_label_1
_geom_bond_atom_site_label_2
_geom_bond_distance
_geom_bond_site_symmetry_2
Ho1 O5 2.273(8) 11_653
Ho1 O4 2.278(8) 2_765
Ho1 O3 2.284(8) 22_554
Ho1 O6 2.288(8) .
Ho1 O2 2.305(8) 28_765
Ho1 O1 2.333(8) 16_454
Ho1 O7W 2.482(9) .
Ho1 O2 2.837(9) 16_454
Ho1 C1 2.936(12) 16_454
N1 C9 1.336(14) .
N1 C8 1.348(14) .
N2 C9 1.338(15) .
N2 C17 1.339(14) .
N3 C8 1.326(14) .
N3 C17 1.338(14) .
C1 O2 1.243(13) .
C1 O1 1.271(15) .
C1 C2 1.514(16) .
C1 Ho1 2.936(12) 16_554
C2 C3 1.379(15) .
C2 C7 1.396(16) .
C3 C4 1.384(15) .
C4 C5 1.390(15) .
C5 C6 1.386(15) .
C5 C8 1.477(14) .
C6 C7 1.368(15) .
C9 C10 1.478(15) .
C10 C11 1.391(16) .
C10 C15 1.395(16) .
C11 C12 1.386(15) .
C12 C13 1.380(16) .
C13 C14 1.394(17) .
C13 C16 1.497(16) .
C14 C15 1.362(17) .
C16 O3 1.256(14) .
C16 O4 1.277(14) .
C17 C18 1.473(16) .
C18 C23 1.370(16) .
C18 C19 1.396(16) .
C19 C20 1.395(16) .
C20 C21 1.398(16) .
C21 C22 1.375(16) .
C21 C24 1.493(15) .
C22 C23 1.383(16) .
C24 O5 1.250(13) .
C24 O6 1.287(13) .
O1 Ho1 2.333(8) 16_554
O2 Ho1 2.305(8) 32_756
O2 Ho1 2.837(9) 16_554
O3 Ho1 2.284(8) 26_664
O4 Ho1 2.278(8) 2_765
O5 Ho1 2.273(8) 11_653
